data_4302584
loop_
_publ_author_name
'Jesse B. Tice'
'Andrew V. G. Chizmeshya'
'Thomas L. Groy'
'John Kouvetakis'

_publ_section_title
;
Synthesis and Fundamental Properties of Stable Ph3SnSiH3 and
Ph3SnGeH3 Hydrides: Model Compounds for the Design of Si-Ge-Sn Photonic
Alloys
;
_journal_name_full 'Inorganic Chemistry'
_journal_page_first 6314
_journal_page_last 6320
_journal_paper_doi 10.1021/ic900612s
_journal_volume 48
_journal_year 2009
_chemical_formula_moiety 'C18 H18 Si Sn'
_chemical_formula_sum 'C18 H18 Si Sn'
_chemical_formula_weight 381.10
_chemical_name_systematic
; 

 ? 

;
_space_group_IT_number 2
_symmetry_cell_setting triclinic
_symmetry_space_group_name_Hall '-P 1'
_symmetry_space_group_name_H-M 'P -1'
_atom_sites_solution_hydrogens geom
_atom_sites_solution_primary direct
_atom_sites_solution_secondary difmap
_audit_creation_method SHELXL-97
_cell_angle_alpha 73.3470(10)
_cell_angle_beta 65.3880(10)
_cell_angle_gamma 73.1840(10)
_cell_formula_units_Z 2
_cell_length_a 9.7754(4)
_cell_length_b 9.8008(4)
_cell_length_c 10.4093(5)
_cell_measurement_reflns_used 7364
_cell_measurement_temperature 123(2)
_cell_measurement_theta_max 27.508
_cell_measurement_theta_min 2.212
_cell_volume 851.95(6)
_computing_cell_refinement 'SAINT V6.45A'
_computing_data_collection 'SMART V5.632'
_computing_data_reduction 'SAINT V6.45A'
_computing_molecular_graphics 'SHELXTL Version 6.14 (Sheldrick, 2003b)'
_computing_publication_material 'SHELXTL Version 6.14 (Sheldrick, 2003b)'
_computing_structure_refinement 'SHELXL-97 (Sheldrick, 1997)'
_computing_structure_solution 'SHELXS-97 (Sheldrick, 1990)'
_diffrn_ambient_temperature 123(2)
_diffrn_measured_fraction_theta_full 1.000
_diffrn_measured_fraction_theta_max 1.000
_diffrn_measurement_device_type 'Bruker SMART APEX'
_diffrn_measurement_method '\w scan'
_diffrn_radiation_monochromator graphite
_diffrn_radiation_source 'fine-focus sealed tube'
_diffrn_radiation_type MoK\a
_diffrn_radiation_wavelength 0.71073
_diffrn_reflns_av_R_equivalents 0.0203
_diffrn_reflns_av_sigmaI/netI 0.0240
_diffrn_reflns_limit_h_max 11
_diffrn_reflns_limit_h_min -11
_diffrn_reflns_limit_k_max 11
_diffrn_reflns_limit_k_min -11
_diffrn_reflns_limit_l_max 12
_diffrn_reflns_limit_l_min -12
_diffrn_reflns_number 6935
_diffrn_reflns_theta_full 25.02
_diffrn_reflns_theta_max 25.02
_diffrn_reflns_theta_min 2.19
_exptl_absorpt_coefficient_mu 1.558
_exptl_absorpt_correction_T_max 0.7255
_exptl_absorpt_correction_T_min 0.6170
_exptl_absorpt_correction_type multi-scan
_exptl_absorpt_process_details 'SADABS Version 2.10 (Sheldrick, 2003a)'
_exptl_crystal_colour colorless
_exptl_crystal_density_diffrn 1.486
_exptl_crystal_density_method 'not measured'
_exptl_crystal_description block
_exptl_crystal_F_000 380
_exptl_crystal_size_max 0.34
_exptl_crystal_size_mid 0.34
_exptl_crystal_size_min 0.22
_refine_diff_density_max 1.163
_refine_diff_density_min -0.730
_refine_diff_density_rms 0.087
_refine_ls_extinction_method none
_refine_ls_goodness_of_fit_ref 1.068
_refine_ls_hydrogen_treatment mixed
_refine_ls_matrix_type full
_refine_ls_number_parameters 193
_refine_ls_number_reflns 3014
_refine_ls_number_restraints 0
_refine_ls_restrained_S_all 1.068
_refine_ls_R_factor_all 0.0259
_refine_ls_R_factor_gt 0.0251
_refine_ls_shift/su_max 0.001
_refine_ls_shift/su_mean 0.000
_refine_ls_structure_factor_coef Fsqd
_refine_ls_weighting_details 'calc w=1/[\s^2^(Fo^2^)+(0.0373P)^2^+0.7728P] where P=(Fo^2^+2Fc^2^)/3'
_refine_ls_weighting_scheme calc
_refine_ls_wR_factor_gt 0.0641
_refine_ls_wR_factor_ref 0.0649
_reflns_number_gt 2912
_reflns_number_total 3014
_reflns_threshold_expression >2sigma(I)
_cod_data_source_file ic900612s_si_001_1.cif
_cod_data_source_block Ph3SnSiH3_LT
_cod_depositor_comments
;
The following automatic conversions were performed:
'_symmetry_cell_setting' value 'Triclinic' changed to 'triclinic'
according to '/home/saulius/struct/CIF-dictionaries/cif_core.dic'
dictionary named 'cif_core.dic' version 2.4.1 from 2010-06-29.

Automatic conversion script
Id: cif_fix_enum 1527 2010-12-29 10:47:43Z saulius 
;
_cod_database_code 4302584

loop_
_symmetry_equiv_pos_as_xyz
'x, y, z'
'-x, -y, -z'

loop_
_atom_site_label
_atom_site_type_symbol
_atom_site_fract_x
_atom_site_fract_y
_atom_site_fract_z
_atom_site_U_iso_or_equiv
_atom_site_adp_type
_atom_site_occupancy
_atom_site_symmetry_multiplicity
_atom_site_calc_flag
_atom_site_refinement_flags
_atom_site_disorder_assembly
_atom_site_disorder_group
Sn1 Sn 0.152827(18) 0.705990(17) 0.077827(17) 0.02298(8) Uani 1 1 d . . .
Si1 Si 0.27894(9) 0.88043(9) 0.11312(9) 0.03114(18) Uani 1 1 d . . .
C11 C 0.2113(3) 0.6844(3) -0.1387(3) 0.0222(5) Uani 1 1 d . . .
C12 C 0.0963(3) 0.7190(3) -0.1958(3) 0.0261(6) Uani 1 1 d . . .
H12 H -0.0075 0.7489 -0.1372 0.031 Uiso 1 1 calc R . .
C13 C 0.1324(3) 0.7101(3) -0.3380(3) 0.0314(6) Uani 1 1 d . . .
H13 H 0.0534 0.7333 -0.3757 0.038 Uiso 1 1 calc R . .
C14 C 0.2833(3) 0.6674(3) -0.4239(3) 0.0318(6) Uani 1 1 d . . .
H14 H 0.3082 0.6619 -0.5210 0.038 Uiso 1 1 calc R . .
C15 C 0.3979(3) 0.6329(3) -0.3685(3) 0.0282(6) Uani 1 1 d . . .
H15 H 0.5014 0.6034 -0.4280 0.034 Uiso 1 1 calc R . .
C16 C 0.3635(3) 0.6408(3) -0.2274(3) 0.0263(6) Uani 1 1 d . . .
H16 H 0.4434 0.6166 -0.1906 0.032 Uiso 1 1 calc R . .
C21 C 0.2092(3) 0.4951(3) 0.1999(3) 0.0232(5) Uani 1 1 d . . .
C22 C 0.2721(3) 0.3706(3) 0.1392(3) 0.0273(6) Uani 1 1 d . . .
H22 H 0.2936 0.3785 0.0398 0.033 Uiso 1 1 calc R . .
C23 C 0.3036(3) 0.2353(3) 0.2222(3) 0.0321(6) Uani 1 1 d . . .
H23 H 0.3465 0.1516 0.1794 0.038 Uiso 1 1 calc R . .
C24 C 0.2724(3) 0.2222(3) 0.3678(3) 0.0322(6) Uani 1 1 d . . .
H24 H 0.2928 0.1295 0.4248 0.039 Uiso 1 1 calc R . .
C25 C 0.2114(3) 0.3449(3) 0.4293(3) 0.0314(6) Uani 1 1 d . . .
H25 H 0.1910 0.3366 0.5285 0.038 Uiso 1 1 calc R . .
C26 C 0.1803(3) 0.4797(3) 0.3459(3) 0.0272(6) Uani 1 1 d . . .
H26 H 0.1384 0.5632 0.3889 0.033 Uiso 1 1 calc R . .
C31 C -0.0906(3) 0.7805(3) 0.1671(3) 0.0231(5) Uani 1 1 d . . .
C32 C -0.1923(3) 0.6971(3) 0.1819(3) 0.0259(6) Uani 1 1 d . . .
H32 H -0.1533 0.6071 0.1499 0.031 Uiso 1 1 calc R . .
C33 C -0.3495(3) 0.7439(3) 0.2426(3) 0.0300(6) Uani 1 1 d . . .
H33 H -0.4174 0.6865 0.2512 0.036 Uiso 1 1 calc R . .
C34 C -0.4078(3) 0.8743(3) 0.2907(3) 0.0326(6) Uani 1 1 d . . .
H34 H -0.5156 0.9060 0.3328 0.039 Uiso 1 1 calc R . .
C35 C -0.3094(3) 0.9585(3) 0.2776(3) 0.0313(6) Uani 1 1 d . . .
H35 H -0.3493 1.0479 0.3107 0.038 Uiso 1 1 calc R . .
C36 C -0.1521(3) 0.9119(3) 0.2158(3) 0.0272(6) Uani 1 1 d . . .
H36 H -0.0850 0.9705 0.2064 0.033 Uiso 1 1 calc R . .
H1 H 0.227(4) 1.023(4) 0.067(4) 0.055(11) Uiso 1 1 d . . .
H2 H 0.243(4) 0.866(4) 0.257(4) 0.046(10) Uiso 1 1 d . . .
H3 H 0.430(6) 0.837(5) 0.063(5) 0.083(15) Uiso 1 1 d . . .

loop_
_atom_site_aniso_label
_atom_site_aniso_U_11
_atom_site_aniso_U_22
_atom_site_aniso_U_33
_atom_site_aniso_U_23
_atom_site_aniso_U_13
_atom_site_aniso_U_12
Sn1 0.02571(12) 0.02552(12) 0.01980(12) -0.00565(8) -0.01023(8) -0.00373(8)
Si1 0.0349(4) 0.0360(4) 0.0290(4) -0.0065(3) -0.0157(3) -0.0099(3)
C11 0.0263(13) 0.0219(12) 0.0197(12) -0.0042(10) -0.0079(10) -0.0069(10)
C12 0.0252(13) 0.0289(14) 0.0246(14) -0.0068(11) -0.0086(11) -0.0047(11)
C13 0.0322(15) 0.0402(16) 0.0267(14) -0.0061(12) -0.0164(12) -0.0057(12)
C14 0.0372(16) 0.0391(16) 0.0203(13) -0.0074(11) -0.0091(12) -0.0095(12)
C15 0.0269(14) 0.0311(14) 0.0249(14) -0.0070(11) -0.0058(11) -0.0069(11)
C16 0.0265(13) 0.0262(13) 0.0274(14) -0.0051(11) -0.0117(11) -0.0040(11)
C21 0.0210(12) 0.0264(13) 0.0223(13) -0.0028(10) -0.0098(10) -0.0038(10)
C22 0.0288(14) 0.0341(15) 0.0228(13) -0.0076(11) -0.0116(11) -0.0059(11)
C23 0.0342(15) 0.0275(14) 0.0369(16) -0.0087(12) -0.0155(13) -0.0032(12)
C24 0.0315(15) 0.0303(15) 0.0336(15) 0.0003(12) -0.0160(12) -0.0043(12)
C25 0.0302(14) 0.0418(16) 0.0207(13) -0.0032(12) -0.0104(11) -0.0059(12)
C26 0.0259(13) 0.0307(14) 0.0255(14) -0.0096(11) -0.0099(11) -0.0013(11)
C31 0.0274(13) 0.0246(13) 0.0174(12) -0.0034(10) -0.0099(10) -0.0032(10)
C32 0.0315(14) 0.0244(13) 0.0219(13) -0.0047(10) -0.0105(11) -0.0041(11)
C33 0.0315(15) 0.0290(14) 0.0291(15) -0.0011(11) -0.0119(12) -0.0085(12)
C34 0.0269(14) 0.0327(15) 0.0278(15) -0.0029(12) -0.0052(12) -0.0007(12)
C35 0.0365(16) 0.0238(14) 0.0271(14) -0.0054(11) -0.0094(12) 0.0009(11)
C36 0.0343(15) 0.0251(13) 0.0239(13) -0.0037(11) -0.0126(11) -0.0062(11)

loop_
_atom_type_symbol
_atom_type_description
_atom_type_scat_dispersion_real
_atom_type_scat_dispersion_imag
_atom_type_scat_source
C C 0.0033 0.0016 'International Tables Vol C Tables 4.2.6.8 and 6.1.1.4'
H H 0.0000 0.0000 'International Tables Vol C Tables 4.2.6.8 and 6.1.1.4'
Si Si 0.0817 0.0704 'International Tables Vol C Tables 4.2.6.8 and 6.1.1.4'
Sn Sn -0.6537 1.4246 'International Tables Vol C Tables 4.2.6.8 and 6.1.1.4'

loop_
_geom_angle_atom_site_label_1
_geom_angle_atom_site_label_2
_geom_angle_atom_site_label_3
_geom_angle
_geom_angle_site_symmetry_1
_geom_angle_site_symmetry_3
_geom_angle_publ_flag
C11 Sn1 C31 107.96(10) . . ?
C11 Sn1 C21 108.33(10) . . ?
C31 Sn1 C21 108.11(10) . . ?
C11 Sn1 Si1 116.88(7) . . ?
C31 Sn1 Si1 107.12(7) . . ?
C21 Sn1 Si1 108.15(7) . . ?
Sn1 Si1 H1 114.0(16) . . ?
Sn1 Si1 H2 108.3(15) . . ?
H1 Si1 H2 105(2) . . ?
Sn1 Si1 H3 110(2) . . ?
H1 Si1 H3 115(3) . . ?
H2 Si1 H3 104(3) . . ?
C12 C11 C16 118.6(2) . . ?
C12 C11 Sn1 119.71(19) . . ?
C16 C11 Sn1 121.70(19) . . ?
C13 C12 C11 120.7(3) . . ?
C13 C12 H12 119.7 . . ?
C11 C12 H12 119.7 . . ?
C14 C13 C12 119.8(3) . . ?
C14 C13 H13 120.1 . . ?
C12 C13 H13 120.1 . . ?
C15 C14 C13 120.0(3) . . ?
C15 C14 H14 120.0 . . ?
C13 C14 H14 120.0 . . ?
C14 C15 C16 120.7(3) . . ?
C14 C15 H15 119.6 . . ?
C16 C15 H15 119.6 . . ?
C15 C16 C11 120.2(3) . . ?
C15 C16 H16 119.9 . . ?
C11 C16 H16 119.9 . . ?
C26 C21 C22 118.1(2) . . ?
C26 C21 Sn1 119.52(19) . . ?
C22 C21 Sn1 122.38(19) . . ?
C23 C22 C21 120.9(3) . . ?
C23 C22 H22 119.6 . . ?
C21 C22 H22 119.6 . . ?
C22 C23 C24 120.1(3) . . ?
C22 C23 H23 119.9 . . ?
C24 C23 H23 119.9 . . ?
C25 C24 C23 119.7(3) . . ?
C25 C24 H24 120.1 . . ?
C23 C24 H24 120.1 . . ?
C24 C25 C26 119.9(3) . . ?
C24 C25 H25 120.1 . . ?
C26 C25 H25 120.1 . . ?
C25 C26 C21 121.3(3) . . ?
C25 C26 H26 119.3 . . ?
C21 C26 H26 119.3 . . ?
C36 C31 C32 118.0(2) . . ?
C36 C31 Sn1 121.0(2) . . ?
C32 C31 Sn1 120.98(19) . . ?
C33 C32 C31 120.9(3) . . ?
C33 C32 H32 119.6 . . ?
C31 C32 H32 119.6 . . ?
C34 C33 C32 120.1(3) . . ?
C34 C33 H33 120.0 . . ?
C32 C33 H33 120.0 . . ?
C35 C34 C33 120.1(3) . . ?
C35 C34 H34 120.0 . . ?
C33 C34 H34 120.0 . . ?
C34 C35 C36 119.7(3) . . ?
C34 C35 H35 120.1 . . ?
C36 C35 H35 120.1 . . ?
C35 C36 C31 121.3(3) . . ?
C35 C36 H36 119.4 . . ?
C31 C36 H36 119.4 . . ?

loop_
_geom_bond_atom_site_label_1
_geom_bond_atom_site_label_2
_geom_bond_distance
_geom_bond_site_symmetry_2
_geom_bond_publ_flag
Sn1 C11 2.140(3) . ?
Sn1 C31 2.145(3) . ?
Sn1 C21 2.147(3) . ?
Sn1 Si1 2.5563(8) . ?
Si1 H1 1.36(4) . ?
Si1 H2 1.36(4) . ?
Si1 H3 1.32(5) . ?
C11 C12 1.397(4) . ?
C11 C16 1.401(4) . ?
C12 C13 1.394(4) . ?
C12 H12 0.9500 . ?
C13 C14 1.382(4) . ?
C13 H13 0.9500 . ?
C14 C15 1.381(4) . ?
C14 H14 0.9500 . ?
C15 C16 1.384(4) . ?
C15 H15 0.9500 . ?
C16 H16 0.9500 . ?
C21 C26 1.395(4) . ?
C21 C22 1.397(4) . ?
C22 C23 1.388(4) . ?
C22 H22 0.9500 . ?
C23 C24 1.390(4) . ?
C23 H23 0.9500 . ?
C24 C25 1.386(4) . ?
C24 H24 0.9500 . ?
C25 C26 1.387(4) . ?
C25 H25 0.9500 . ?
C26 H26 0.9500 . ?
C31 C36 1.396(4) . ?
C31 C32 1.397(4) . ?
C32 C33 1.386(4) . ?
C32 H32 0.9500 . ?
C33 C34 1.385(4) . ?
C33 H33 0.9500 . ?
C34 C35 1.382(4) . ?
C34 H34 0.9500 . ?
C35 C36 1.387(4) . ?
C35 H35 0.9500 . ?
C36 H36 0.9500 . ?

loop_
_cod_related_entry_id
_cod_related_entry_database
_cod_related_entry_code
1 ChemSpider 30660728
